data_7023809
loop_
_publ_author_name
'Tafili-Kryeziu, Myrvete'
'Weil, Matthias'
'Muranaka, Takahiro'
'Bousseksou, Azzedine'
'Hasegawa, Miki'
'Jun, Akimitsu'
'Linert, Wolfgang'

_publ_section_title
;
 Effect of the counter-anion on the spin-transition properties of a family
 of Fe(ii) tetrazole complexes, [Fe(i4tz)6]X2 (X = ClO4(-), PF6(-),
 SbF6(-), BF4(-)).
;
_journal_issue 44
_journal_name_full 'Dalton transactions (Cambridge, England : 2003)'
_journal_page_first 15796
_journal_page_last 15804
_journal_paper_doi 10.1039/c3dt52339j
_journal_volume 42
_journal_year 2013
_chemical_formula_moiety 'C30 H60 Fe N24, 2(F6 Sb)'
_chemical_formula_sum 'C30 H60 F12 Fe N24 Sb2'
_chemical_formula_weight 1284.37
_chemical_name_systematic
; 
 ? 
;
_space_group_IT_number 2
_symmetry_cell_setting triclinic
_symmetry_space_group_name_Hall '-P 1'
_symmetry_space_group_name_H-M 'P -1'
_atom_sites_solution_hydrogens geom
_atom_sites_solution_primary direct
_atom_sites_solution_secondary difmap
_audit_creation_method SHELXL-97
_cell_angle_alpha 99.847(3)
_cell_angle_beta 95.557(3)
_cell_angle_gamma 118.190(2)
_cell_formula_units_Z 1
_cell_length_a 11.1142(7)
_cell_length_b 11.1854(6)
_cell_length_c 13.5209(9)
_cell_measurement_reflns_used 8479
_cell_measurement_temperature 296(2)
_cell_measurement_theta_max 21.704
_cell_measurement_theta_min 2.311
_cell_volume 1428.81(16)
_computing_cell_refinement 'SAINT (Bruker, 2012)'
_computing_data_collection 'APEX2 (Bruker, 2012)'
_computing_data_reduction 'SAINT (Bruker, 2012)'
_computing_molecular_graphics 'MERCURY (Macrae et al. 2006)'
_computing_publication_material 'publCIF (Westrip, 2010)'
_computing_structure_refinement 'SHELXL-97 (Sheldrick, 2008)'
_computing_structure_solution 'SHELXS-97 (Sheldrick, 2008)'
_diffrn_ambient_temperature 296(2)
_diffrn_measured_fraction_theta_full 0.990
_diffrn_measured_fraction_theta_max 0.990
_diffrn_measurement_device_type 'Bruker APEXII CCD'
_diffrn_measurement_method '\w- and \f-scans'
_diffrn_radiation_monochromator graphite
_diffrn_radiation_source 'fine-focus sealed tube'
_diffrn_radiation_type MoK\a
_diffrn_radiation_wavelength 0.71073
_diffrn_reflns_av_R_equivalents 0.0636
_diffrn_reflns_av_unetI/netI 0.0690
_diffrn_reflns_limit_h_max 13
_diffrn_reflns_limit_h_min -13
_diffrn_reflns_limit_k_max 14
_diffrn_reflns_limit_k_min -14
_diffrn_reflns_limit_l_max 16
_diffrn_reflns_limit_l_min -16
_diffrn_reflns_number 30661
_diffrn_reflns_theta_full 26.59
_diffrn_reflns_theta_max 26.59
_diffrn_reflns_theta_min 2.12
_diffrn_standards_number 0
_exptl_absorpt_coefficient_mu 1.274
_exptl_absorpt_correction_T_max 0.8832
_exptl_absorpt_correction_T_min 0.5684
_exptl_absorpt_correction_type multi-scan
_exptl_absorpt_process_details
;
SADABS (Bruker, 2012)
;
_exptl_crystal_colour colourless
_exptl_crystal_density_diffrn 1.493
_exptl_crystal_density_method 'not measured'
_exptl_crystal_description plate
_exptl_crystal_F_000 644
_exptl_crystal_size_max 0.50
_exptl_crystal_size_mid 0.25
_exptl_crystal_size_min 0.10
_refine_diff_density_max 1.074
_refine_diff_density_min -0.804
_refine_diff_density_rms 0.103
_refine_ls_extinction_method none
_refine_ls_goodness_of_fit_ref 1.002
_refine_ls_hydrogen_treatment constr
_refine_ls_matrix_type full
_refine_ls_number_parameters 319
_refine_ls_number_reflns 5900
_refine_ls_number_restraints 45
_refine_ls_restrained_S_all 0.999
_refine_ls_R_factor_all 0.1474
_refine_ls_R_factor_gt 0.0662
_refine_ls_shift/su_max 0.000
_refine_ls_shift/su_mean 0.000
_refine_ls_structure_factor_coef Fsqd
_refine_ls_weighting_details 'calc w=1/[\s^2^(Fo^2^)+(0.1091P)^2^+3.2801P] where P=(Fo^2^+2Fc^2^)/3'
_refine_ls_weighting_scheme calc
_refine_ls_wR_factor_gt 0.1727
_refine_ls_wR_factor_ref 0.2297
_reflns_number_gt 2860
_reflns_number_total 5900
_reflns_threshold_expression >2sigma(I)
_cod_data_source_file c3dt52339j.txt
_cod_data_source_block rt_restrained
_cod_original_cell_volume 1428.81(15)
_cod_database_code 7023809

loop_
_symmetry_equiv_pos_as_xyz
'x, y, z'
'-x, -y, -z'

loop_
_atom_site_label
_atom_site_type_symbol
_atom_site_fract_x
_atom_site_fract_y
_atom_site_fract_z
_atom_site_U_iso_or_equiv
_atom_site_adp_type
_atom_site_occupancy
_atom_site_symmetry_multiplicity
_atom_site_calc_flag
_atom_site_refinement_flags
_atom_site_disorder_assembly
_atom_site_disorder_group
Sb1 Sb 0.64803(6) 0.33554(6) 0.47147(5) 0.0823(3) Uani 1 1 d . . .
Fe1 Fe 1.0000 1.0000 0.5000 0.0554(4) Uani 1 2 d S . .
N1 N 1.0442(6) 0.8502(6) 0.4056(5) 0.0640(16) Uani 1 1 d . . .
N5 N 0.7899(6) 0.8960(7) 0.4082(5) 0.0683(17) Uani 1 1 d . . .
N9 N 1.0727(6) 1.1382(6) 0.3953(5) 0.0646(17) Uani 1 1 d . . .
N2 N 1.1375(8) 0.8860(7) 0.3456(7) 0.087(2) Uani 1 1 d . . .
N12 N 1.1864(8) 1.2685(6) 0.3016(6) 0.0752(19) Uani 1 1 d . B .
N11 N 1.0602(9) 1.2518(9) 0.2853(7) 0.101(3) Uani 1 1 d . . .
N7 N 0.6120(8) 0.7430(8) 0.2884(8) 0.103(3) Uani 1 1 d . . .
N3 N 1.1264(9) 0.7745(9) 0.2893(7) 0.096(2) Uani 1 1 d . . .
N6 N 0.7297(8) 0.7688(7) 0.3389(8) 0.104(3) Uani 1 1 d . . .
C6 C 0.7059(7) 0.9438(8) 0.3925(6) 0.065(2) Uani 1 1 d . . .
H6 H 0.7204 1.0299 0.4280 0.078 Uiso 1 1 calc R . .
N10 N 0.9921(8) 1.1745(9) 0.3431(7) 0.096(3) Uani 1 1 d . . .
C1 C 0.9799(8) 0.7157(8) 0.3877(7) 0.068(2) Uani 1 1 d . . .
H1 H 0.9111 0.6622 0.4206 0.081 Uiso 1 1 calc R . .
N4 N 1.0269(7) 0.6669(6) 0.3162(6) 0.0684(18) Uani 1 1 d . C .
F2 F 0.7004(8) 0.3777(8) 0.6110(6) 0.140(3) Uani 1 1 d . . .
F1 F 0.7257(17) 0.5157(8) 0.4733(10) 0.298(9) Uani 1 1 d . . .
F3 F 0.5906(14) 0.2932(11) 0.3337(6) 0.230(5) Uani 1 1 d . . .
N8 N 0.5983(6) 0.8545(7) 0.3201(5) 0.0675(17) Uani 1 1 d . A .
C11 C 1.1928(9) 1.1992(8) 0.3696(8) 0.077(2) Uani 1 1 d . . .
H11 H 1.2710 1.1947 0.3950 0.092 Uiso 1 1 calc R . .
F4 F 0.4890(10) 0.320(2) 0.4934(12) 0.327(10) Uani 1 1 d . . .
F6 F 0.7956(16) 0.333(2) 0.4469(11) 0.341(11) Uani 1 1 d . . .
F5 F 0.572(2) 0.1541(10) 0.4764(9) 0.313(10) Uani 1 1 d . . .
C7 C 0.4777(9) 0.8630(10) 0.2750(7) 0.085(3) Uani 1 1 d DU . .
H7A H 0.4449 0.9017 0.3288 0.102 Uiso 0.613(19) 1 calc PR A 1
H7B H 0.4024 0.7701 0.2395 0.102 Uiso 0.613(19) 1 calc PR A 1
H7C H 0.4780 0.9439 0.3152 0.102 Uiso 0.387(19) 1 calc PR A 2
H7D H 0.3922 0.7800 0.2762 0.102 Uiso 0.387(19) 1 calc PR A 2
C8A C 0.5202(13) 0.9568(14) 0.1991(9) 0.083(5) Uiso 0.613(19) 1 d PDU A 1
H8A H 0.5976 1.0493 0.2363 0.100 Uiso 0.613(19) 1 calc PR A 1
C9A C 0.572(2) 0.895(3) 0.1137(15) 0.134(8) Uiso 0.613(19) 1 d PDU A 1
H9A H 0.5119 0.7953 0.0923 0.201 Uiso 0.613(19) 1 calc PR A 1
H9B H 0.6653 0.9163 0.1392 0.201 Uiso 0.613(19) 1 calc PR A 1
H9C H 0.5708 0.9349 0.0563 0.201 Uiso 0.613(19) 1 calc PR A 1
C10A C 0.3961(17) 0.974(2) 0.1594(16) 0.106(6) Uiso 0.613(19) 1 d PDU A 1
H10A H 0.4275 1.0714 0.1646 0.159 Uiso 0.613(19) 1 calc PR A 1
H10B H 0.3264 0.9389 0.1999 0.159 Uiso 0.613(19) 1 calc PR A 1
H10C H 0.3570 0.9226 0.0890 0.159 Uiso 0.613(19) 1 calc PR A 1
C8B C 0.483(2) 0.875(3) 0.1636(9) 0.111(10) Uiso 0.387(19) 1 d PDU A 2
H8B H 0.4743 0.7903 0.1211 0.134 Uiso 0.387(19) 1 calc PR A 2
C9B C 0.624(3) 1.003(3) 0.165(3) 0.151(15) Uiso 0.387(19) 1 d PDU A 2
H9D H 0.6327 1.0856 0.2072 0.226 Uiso 0.387(19) 1 calc PR A 2
H9E H 0.6302 1.0138 0.0961 0.226 Uiso 0.387(19) 1 calc PR A 2
H9F H 0.6987 0.9888 0.1916 0.226 Uiso 0.387(19) 1 calc PR A 2
C10B C 0.356(3) 0.890(5) 0.129(3) 0.149(15) Uiso 0.387(19) 1 d PDU A 2
H10D H 0.3679 0.9764 0.1684 0.224 Uiso 0.387(19) 1 calc PR A 2
H10E H 0.2732 0.8130 0.1397 0.224 Uiso 0.387(19) 1 calc PR A 2
H10F H 0.3460 0.8892 0.0576 0.224 Uiso 0.387(19) 1 calc PR A 2
C12 C 1.2940(11) 1.3509(10) 0.2499(7) 0.101(3) Uani 1 1 d DU . .
H12A H 1.3826 1.4010 0.2983 0.121 Uiso 0.44(2) 1 calc PR B 1
H12B H 1.2740 1.4201 0.2301 0.121 Uiso 0.44(2) 1 calc PR B 1
H12C H 1.3781 1.3488 0.2732 0.121 Uiso 0.56(2) 1 calc PR B 2
H12D H 1.3151 1.4475 0.2692 0.121 Uiso 0.56(2) 1 calc PR B 2
C13A C 1.3091(19) 1.267(2) 0.1540(14) 0.110(9) Uiso 0.44(2) 1 d PDU B 1
H13A H 1.3322 1.1991 0.1748 0.132 Uiso 0.44(2) 1 calc PR B 1
C14A C 1.171(3) 1.185(4) 0.075(2) 0.144(13) Uiso 0.44(2) 1 d PDU B 1
H14A H 1.0941 1.1552 0.1094 0.215 Uiso 0.44(2) 1 calc PR B 1
H14B H 1.1665 1.1045 0.0320 0.215 Uiso 0.44(2) 1 calc PR B 1
H14C H 1.1652 1.2442 0.0327 0.215 Uiso 0.44(2) 1 calc PR B 1
C15A C 1.435(3) 1.373(3) 0.117(3) 0.141(12) Uiso 0.44(2) 1 d PDU B 1
H15A H 1.4363 1.4606 0.1283 0.211 Uiso 0.44(2) 1 calc PR B 1
H15B H 1.4261 1.3380 0.0453 0.211 Uiso 0.44(2) 1 calc PR B 1
H15C H 1.5192 1.3854 0.1547 0.211 Uiso 0.44(2) 1 calc PR B 1
C13B C 1.2527(19) 1.2991(15) 0.1322(7) 0.102(7) Uiso 0.56(2) 1 d PDU B 2
H13B H 1.1701 1.3051 0.1079 0.123 Uiso 0.56(2) 1 calc PR B 2
C14B C 1.216(4) 1.1447(19) 0.106(3) 0.181(13) Uiso 0.56(2) 1 d PDU B 2
H14D H 1.2878 1.1357 0.1436 0.272 Uiso 0.56(2) 1 calc PR B 2
H14E H 1.2085 1.1137 0.0339 0.272 Uiso 0.56(2) 1 calc PR B 2
H14F H 1.1287 1.0885 0.1244 0.272 Uiso 0.56(2) 1 calc PR B 2
C15B C 1.373(2) 1.390(2) 0.0839(19) 0.124(8) Uiso 0.56(2) 1 d PDU B 2
H15D H 1.3802 1.4803 0.0901 0.186 Uiso 0.56(2) 1 calc PR B 2
H15E H 1.3558 1.3456 0.0127 0.186 Uiso 0.56(2) 1 calc PR B 2
H15F H 1.4591 1.4021 0.1187 0.186 Uiso 0.56(2) 1 calc PR B 2
C2 C 0.9817(9) 0.5211(9) 0.2644(7) 0.083(3) Uani 1 1 d DU . .
H2A H 0.9156 0.4587 0.2991 0.100 Uiso 0.50(2) 1 calc PR C 1
H2B H 1.0618 0.5074 0.2697 0.100 Uiso 0.50(2) 1 calc PR C 1
H2C H 0.9665 0.4659 0.3148 0.100 Uiso 0.50(2) 1 calc PR C 2
H2D H 1.0546 0.5184 0.2317 0.100 Uiso 0.50(2) 1 calc PR C 2
C3A C 0.9135(18) 0.482(2) 0.1505(8) 0.100(7) Uiso 0.50(2) 1 d PDU C 1
H3A H 0.9792 0.5546 0.1206 0.120 Uiso 0.50(2) 1 calc PR C 1
C4A C 0.784(2) 0.500(3) 0.146(3) 0.149(11) Uiso 0.50(2) 1 d PDU C 1
H4A H 0.7265 0.4561 0.0788 0.224 Uiso 0.50(2) 1 calc PR C 1
H4B H 0.8128 0.5979 0.1627 0.224 Uiso 0.50(2) 1 calc PR C 1
H4C H 0.7319 0.4572 0.1953 0.224 Uiso 0.50(2) 1 calc PR C 1
C5A C 0.895(4) 0.343(3) 0.091(3) 0.174(14) Uiso 0.50(2) 1 d PDU C 1
H5A H 0.9709 0.3604 0.0563 0.261 Uiso 0.50(2) 1 calc PR C 1
H5B H 0.8086 0.2925 0.0423 0.261 Uiso 0.50(2) 1 calc PR C 1
H5C H 0.8952 0.2874 0.1386 0.261 Uiso 0.50(2) 1 calc PR C 1
C3B C 0.8464(15) 0.4568(18) 0.1833(14) 0.101(7) Uiso 0.50(2) 1 d PDU C 2
H3B H 0.7731 0.4605 0.2163 0.122 Uiso 0.50(2) 1 calc PR C 2
C4B C 0.870(4) 0.538(4) 0.099(2) 0.192(15) Uiso 0.50(2) 1 d PDU C 2
H4D H 0.9389 0.5315 0.0649 0.288 Uiso 0.50(2) 1 calc PR C 2
H4E H 0.9019 0.6350 0.1302 0.288 Uiso 0.50(2) 1 calc PR C 2
H4F H 0.7841 0.4996 0.0509 0.288 Uiso 0.50(2) 1 calc PR C 2
C5B C 0.804(3) 0.303(2) 0.139(3) 0.147(11) Uiso 0.50(2) 1 d PDU C 2
H5D H 0.8863 0.2952 0.1369 0.221 Uiso 0.50(2) 1 calc PR C 2
H5E H 0.7489 0.2708 0.0710 0.221 Uiso 0.50(2) 1 calc PR C 2
H5F H 0.7505 0.2466 0.1819 0.221 Uiso 0.50(2) 1 calc PR C 2

loop_
_atom_site_aniso_label
_atom_site_aniso_U_11
_atom_site_aniso_U_22
_atom_site_aniso_U_33
_atom_site_aniso_U_23
_atom_site_aniso_U_13
_atom_site_aniso_U_12
Sb1 0.0793(5) 0.0617(4) 0.1000(6) 0.0265(3) 0.0156(3) 0.0291(3)
Fe1 0.0455(8) 0.0452(7) 0.0789(11) 0.0228(7) 0.0146(7) 0.0225(6)
N1 0.060(4) 0.052(4) 0.088(5) 0.028(3) 0.024(3) 0.029(3)
N5 0.054(4) 0.068(4) 0.086(5) 0.027(4) 0.012(3) 0.031(3)
N9 0.057(4) 0.055(3) 0.087(5) 0.027(3) 0.015(3) 0.029(3)
N2 0.076(5) 0.064(4) 0.128(7) 0.030(4) 0.048(5) 0.034(4)
N12 0.082(5) 0.053(4) 0.092(5) 0.029(4) 0.027(4) 0.029(4)
N11 0.098(6) 0.120(7) 0.135(8) 0.083(6) 0.043(6) 0.072(6)
N7 0.076(5) 0.064(5) 0.145(8) 0.003(5) -0.011(5) 0.030(4)
N3 0.095(6) 0.080(5) 0.119(7) 0.023(5) 0.049(5) 0.044(5)
N6 0.076(5) 0.057(4) 0.154(8) -0.007(5) -0.015(5) 0.033(4)
C6 0.046(4) 0.060(4) 0.078(6) 0.010(4) 0.002(4) 0.022(4)
N10 0.082(5) 0.106(6) 0.135(7) 0.067(6) 0.038(5) 0.060(5)
C1 0.071(5) 0.058(5) 0.085(6) 0.022(4) 0.024(4) 0.038(4)
N4 0.062(4) 0.054(4) 0.091(5) 0.011(3) 0.019(4) 0.031(3)
F2 0.145(6) 0.130(6) 0.130(6) 0.050(5) 0.007(5) 0.054(5)
F1 0.47(2) 0.082(5) 0.254(13) 0.076(7) 0.181(14) 0.039(8)
F3 0.372(15) 0.206(9) 0.062(5) 0.012(5) -0.011(7) 0.123(10)
N8 0.054(4) 0.061(4) 0.084(5) 0.024(4) 0.017(4) 0.023(3)
C11 0.057(5) 0.064(5) 0.118(8) 0.042(5) 0.033(5) 0.027(4)
F4 0.102(6) 0.57(3) 0.347(18) 0.241(19) 0.048(9) 0.151(11)
F6 0.327(17) 0.69(3) 0.292(16) 0.235(19) 0.177(14) 0.42(2)
F5 0.61(3) 0.114(7) 0.193(11) 0.053(7) 0.162(15) 0.145(12)
C7 0.061(5) 0.093(6) 0.099(7) 0.033(5) 0.019(5) 0.033(5)
C12 0.118(8) 0.078(6) 0.104(8) 0.040(6) 0.050(7) 0.036(6)
C2 0.085(6) 0.069(5) 0.100(7) 0.015(5) 0.013(5) 0.044(5)

loop_
_atom_type_symbol
_atom_type_description
_atom_type_scat_dispersion_real
_atom_type_scat_dispersion_imag
_atom_type_scat_source
C C 0.0033 0.0016 'International Tables Vol C Tables 4.2.6.8 and 6.1.1.4'
H H 0.0000 0.0000 'International Tables Vol C Tables 4.2.6.8 and 6.1.1.4'
N N 0.0061 0.0033 'International Tables Vol C Tables 4.2.6.8 and 6.1.1.4'
F F 0.0171 0.0103 'International Tables Vol C Tables 4.2.6.8 and 6.1.1.4'
Fe Fe 0.3463 0.8444 'International Tables Vol C Tables 4.2.6.8 and 6.1.1.4'
Sb Sb -0.5866 1.5461 'International Tables Vol C Tables 4.2.6.8 and 6.1.1.4'

loop_
_geom_angle_atom_site_label_1
_geom_angle_atom_site_label_2
_geom_angle_atom_site_label_3
_geom_angle
_geom_angle_site_symmetry_1
_geom_angle_site_symmetry_3
F6 Sb1 F4 174.4(9) . .
F6 Sb1 F1 91.2(9) . .
F4 Sb1 F1 94.3(8) . .
F6 Sb1 F5 89.0(9) . .
F4 Sb1 F5 85.6(8) . .
F1 Sb1 F5 177.2(6) . .
F6 Sb1 F3 86.6(7) . .
F4 Sb1 F3 92.2(6) . .
F1 Sb1 F3 89.1(6) . .
F5 Sb1 F3 93.7(5) . .
F6 Sb1 F2 95.2(6) . .
F4 Sb1 F2 85.9(5) . .
F1 Sb1 F2 91.0(5) . .
F5 Sb1 F2 86.1(5) . .
F3 Sb1 F2 178.1(5) . .
N5 Fe1 N5 180.0(2) 2_776 .
N5 Fe1 N9 89.5(2) 2_776 2_776
N5 Fe1 N9 90.5(2) . 2_776
N5 Fe1 N9 90.5(2) 2_776 .
N5 Fe1 N9 89.5(2) . .
N9 Fe1 N9 180.0(3) 2_776 .
N5 Fe1 N1 89.6(2) 2_776 .
N5 Fe1 N1 90.4(2) . .
N9 Fe1 N1 89.9(2) 2_776 .
N9 Fe1 N1 90.1(2) . .
N5 Fe1 N1 90.4(2) 2_776 2_776
N5 Fe1 N1 89.6(2) . 2_776
N9 Fe1 N1 90.1(2) 2_776 2_776
N9 Fe1 N1 89.9(2) . 2_776
N1 Fe1 N1 180.000(2) . 2_776
C1 N1 N2 106.9(7) . .
C1 N1 Fe1 129.1(5) . .
N2 N1 Fe1 123.6(5) . .
C6 N5 N6 105.0(7) . .
C6 N5 Fe1 130.0(6) . .
N6 N5 Fe1 124.0(5) . .
C11 N9 N10 105.8(7) . .
C11 N9 Fe1 130.7(6) . .
N10 N9 Fe1 123.5(5) . .
N3 N2 N1 109.3(6) . .
N11 N12 C11 108.2(7) . .
N11 N12 C12 122.8(8) . .
C11 N12 C12 129.0(8) . .
N10 N11 N12 106.9(7) . .
N6 N7 N8 107.2(7) . .
N2 N3 N4 106.3(7) . .
N7 N6 N5 109.2(7) . .
N5 C6 N8 110.6(7) . .
N5 C6 H6 124.7 . .
N8 C6 H6 124.7 . .
N11 N10 N9 110.0(7) . .
N1 C1 N4 108.9(7) . .
N1 C1 H1 125.6 . .
N4 C1 H1 125.6 . .
C1 N4 N3 108.4(6) . .
C1 N4 C2 130.0(7) . .
N3 N4 C2 121.5(7) . .
C6 N8 N7 107.9(7) . .
C6 N8 C7 130.4(7) . .
N7 N8 C7 121.7(7) . .
N9 C11 N12 109.1(8) . .
N9 C11 H11 125.5 . .
N12 C11 H11 125.5 . .
N8 C7 C8A 109.5(7) . .
N8 C7 C8B 110.2(11) . .
C8A C7 C8B 31.2(10) . .
N8 C7 H7A 109.8 . .
C8A C7 H7A 109.8 . .
C8B C7 H7A 132.5 . .
N8 C7 H7B 109.8 . .
C8A C7 H7B 109.8 . .
C8B C7 H7B 80.9 . .
H7A C7 H7B 108.2 . .
N8 C7 H7C 109.6 . .
C8A C7 H7C 81.3 . .
C8B C7 H7C 109.6 . .
H7A C7 H7C 31.1 . .
H7B C7 H7C 132.0 . .
N8 C7 H7D 109.6 . .
C8A C7 H7D 133.3 . .
C8B C7 H7D 109.6 . .
H7A C7 H7D 79.4 . .
H7B C7 H7D 31.4 . .
H7C C7 H7D 108.1 . .
C10A C8A C7 108.7(11) . .
C10A C8A C9A 113.9(14) . .
C7 C8A C9A 109.6(12) . .
C10A C8A H8A 108.2 . .
C7 C8A H8A 108.2 . .
C9A C8A H8A 108.2 . .
C10B C8B C7 104(2) . .
C10B C8B C9B 114(3) . .
C7 C8B C9B 107.7(19) . .
C10B C8B H8B 110.1 . .
C7 C8B H8B 110.1 . .
C9B C8B H8B 110.1 . .
C8B C9B H9D 109.5 . .
C8B C9B H9E 109.5 . .
H9D C9B H9E 109.5 . .
C8B C9B H9F 109.5 . .
H9D C9B H9F 109.5 . .
H9E C9B H9F 109.5 . .
C8B C10B H10D 109.5 . .
C8B C10B H10E 109.5 . .
H10D C10B H10E 109.5 . .
C8B C10B H10F 109.5 . .
H10D C10B H10F 109.5 . .
H10E C10B H10F 109.5 . .
N12 C12 C13A 115.2(11) . .
N12 C12 C13B 113.5(9) . .
C13A C12 C13B 34.3(10) . .
N12 C12 H12A 108.5 . .
C13A C12 H12A 108.5 . .
C13B C12 H12A 133.5 . .
N12 C12 H12B 108.5 . .
C13A C12 H12B 108.5 . .
C13B C12 H12B 77.4 . .
H12A C12 H12B 107.5 . .
N12 C12 H12C 108.9 . .
C13A C12 H12C 76.6 . .
C13B C12 H12C 108.9 . .
H12A C12 H12C 36.0 . .
H12B C12 H12C 135.1 . .
N12 C12 H12D 108.9 . .
C13A C12 H12D 131.5 . .
C13B C12 H12D 108.9 . .
H12A C12 H12D 74.2 . .
H12B C12 H12D 35.4 . .
H12C C12 H12D 107.7 . .
C12 C13A C14A 110.6(18) . .
C12 C13A C15A 106.1(18) . .
C14A C13A C15A 115(2) . .
C12 C13A H13A 108.2 . .
C14A C13A H13A 108.2 . .
C15A C13A H13A 108.2 . .
C12 C13B C14B 106.7(17) . .
C12 C13B C15B 110.0(13) . .
C14B C13B C15B 112.3(19) . .
C12 C13B H13B 109.3 . .
C14B C13B H13B 109.3 . .
C15B C13B H13B 109.3 . .
C13B C14B H14D 109.5 . .
C13B C14B H14E 109.5 . .
H14D C14B H14E 109.5 . .
C13B C14B H14F 109.5 . .
H14D C14B H14F 109.5 . .
H14E C14B H14F 109.5 . .
C13B C15B H15D 109.5 . .
C13B C15B H15E 109.5 . .
H15D C15B H15E 109.5 . .
C13B C15B H15F 109.5 . .
H15D C15B H15F 109.5 . .
H15E C15B H15F 109.5 . .
N4 C2 C3B 111.2(9) . .
N4 C2 C3A 112.6(9) . .
C3B C2 C3A 32.5(9) . .
N4 C2 H2A 109.1 . .
C3B C2 H2A 79.8 . .
C3A C2 H2A 109.1 . .
N4 C2 H2B 109.1 . .
C3B C2 H2B 133.5 . .
C3A C2 H2B 109.1 . .
H2A C2 H2B 107.8 . .
N4 C2 H2C 109.4 . .
C3B C2 H2C 109.4 . .
C3A C2 H2C 131.9 . .
H2A C2 H2C 32.7 . .
H2B C2 H2C 77.3 . .
N4 C2 H2D 109.4 . .
C3B C2 H2D 109.4 . .
C3A C2 H2D 79.1 . .
H2A C2 H2D 133.2 . .
H2B C2 H2D 33.3 . .
H2C C2 H2D 108.0 . .
C5A C3A C2 112.3(17) . .
C5A C3A C4A 118(2) . .
C2 C3A C4A 107.1(16) . .
C5A C3A H3A 106.2 . .
C2 C3A H3A 106.2 . .
C4A C3A H3A 106.2 . .
C5B C3B C2 106.8(16) . .
C5B C3B C4B 112(2) . .
C2 C3B C4B 110(2) . .
C5B C3B H3B 109.3 . .
C2 C3B H3B 109.3 . .
C4B C3B H3B 109.3 . .
C3B C4B H4D 109.5 . .
C3B C4B H4E 109.5 . .
H4D C4B H4E 109.5 . .
C3B C4B H4F 109.5 . .
H4D C4B H4F 109.5 . .
H4E C4B H4F 109.5 . .
C3B C5B H5D 109.5 . .
C3B C5B H5E 109.5 . .
H5D C5B H5E 109.5 . .
C3B C5B H5F 109.5 . .
H5D C5B H5F 109.5 . .
H5E C5B H5F 109.5 . .

loop_
_geom_bond_atom_site_label_1
_geom_bond_atom_site_label_2
_geom_bond_distance
_geom_bond_site_symmetry_2
Sb1 F6 1.718(9) .
Sb1 F4 1.754(11) .
Sb1 F1 1.773(8) .
Sb1 F5 1.809(9) .
Sb1 F3 1.811(8) .
Sb1 F2 1.829(7) .
Fe1 N5 2.173(6) 2_776
Fe1 N5 2.173(6) .
Fe1 N9 2.199(6) 2_776
Fe1 N9 2.199(6) .
Fe1 N1 2.202(6) .
Fe1 N1 2.202(6) 2_776
N1 C1 1.288(9) .
N1 N2 1.332(9) .
N5 C6 1.294(9) .
N5 N6 1.369(10) .
N9 C11 1.295(9) .
N9 N10 1.336(9) .
N2 N3 1.289(10) .
N12 N11 1.314(10) .
N12 C11 1.317(11) .
N12 C12 1.453(10) .
N11 N10 1.288(10) .
N7 N6 1.290(10) .
N7 N8 1.331(9) .
N3 N4 1.332(9) .
C6 N8 1.303(10) .
C6 H6 0.9300 .
C1 N4 1.300(10) .
C1 H1 0.9300 .
N4 C2 1.474(10) .
N8 C7 1.469(10) .
C11 H11 0.9300 .
C7 C8A 1.5399(10) .
C7 C8B 1.5400(10) .
C7 H7A 0.9700 .
C7 H7B 0.9700 .
C7 H7C 0.9700 .
C7 H7D 0.9700 .
C8A C10A 1.5398(10) .
C8A C9A 1.5399(10) .
C8A H8A 0.9800 .
C9A H9A 0.9600 .
C9A H9B 0.9600 .
C9A H9C 0.9600 .
C10A H10A 0.9600 .
C10A H10B 0.9600 .
C10A H10C 0.9600 .
C8B C10B 1.5400(10) .
C8B C9B 1.5400(11) .
C8B H8B 0.9800 .
C9B H9D 0.9600 .
C9B H9E 0.9600 .
C9B H9F 0.9600 .
C10B H10D 0.9600 .
C10B H10E 0.9600 .
C10B H10F 0.9600 .
C12 C13A 1.5398(10) .
C12 C13B 1.5399(10) .
C12 H12A 0.9700 .
C12 H12B 0.9700 .
C12 H12C 0.9700 .
C12 H12D 0.9700 .
C13A C14A 1.5400(11) .
C13A C15A 1.5400(11) .
C13A H13A 0.9800 .
C14A H14A 0.9600 .
C14A H14B 0.9600 .
C14A H14C 0.9600 .
C15A H15A 0.9600 .
C15A H15B 0.9600 .
C15A H15C 0.9600 .
C13B C14B 1.5400(10) .
C13B C15B 1.5400(11) .
C13B H13B 0.9800 .
C14B H14D 0.9600 .
C14B H14E 0.9600 .
C14B H14F 0.9600 .
C15B H15D 0.9600 .
C15B H15E 0.9600 .
C15B H15F 0.9600 .
C2 C3B 1.5400(10) .
C2 C3A 1.5400(10) .
C2 H2A 0.9700 .
C2 H2B 0.9700 .
C2 H2C 0.9700 .
C2 H2D 0.9700 .
C3A C5A 1.5399(10) .
C3A C4A 1.5401(10) .
C3A H3A 0.9800 .
C4A H4A 0.9600 .
C4A H4B 0.9600 .
C4A H4C 0.9600 .
C5A H5A 0.9600 .
C5A H5B 0.9600 .
C5A H5C 0.9600 .
C3B C5B 1.5399(10) .
C3B C4B 1.5401(10) .
C3B H3B 0.9800 .
C4B H4D 0.9600 .
C4B H4E 0.9600 .
C4B H4F 0.9600 .
C5B H5D 0.9600 .
C5B H5E 0.9600 .
C5B H5F 0.9600 .
